data_4343295
loop_
_publ_author_name
'Zamorano, Ana'
'Rend\'on, Nuria'
'Valpuesta, Jos\'e E V'
'\'Alvarez, Eleuterio'
'Carmona, Ernesto'

_publ_section_title
;
 Synthesis and Reactivity toward H2 of (\h(5)-C5Me5)Rh(III) Complexes with
 Bulky Aminopyridinate Ligands.
;
_journal_issue 13
_journal_name_full 'Inorganic chemistry'
_journal_page_first 6573
_journal_page_last 6581
_journal_paper_doi 10.1021/acs.inorgchem.5b00905
_journal_volume 54
_journal_year 2015
_chemical_formula_moiety 'C35 H44 Cl N2 Rh, 0.5(C6 H14)'
_chemical_formula_sum 'C38 H51 Cl N2 Rh'
_chemical_formula_weight 674.17
_chemical_name_systematic
; 
 ? 
;
_space_group_IT_number 14
_symmetry_cell_setting monoclinic
_symmetry_space_group_name_Hall '-P 2yn'
_symmetry_space_group_name_H-M 'P 1 21/n 1'
_atom_sites_solution_hydrogens geom
_atom_sites_solution_primary direct
_atom_sites_solution_secondary difmap
_audit_creation_method SHELXL-97
_cell_angle_alpha 90.00
_cell_angle_beta 96.3650(10)
_cell_angle_gamma 90.00
_cell_formula_units_Z 4
_cell_length_a 8.7916(4)
_cell_length_b 21.7084(9)
_cell_length_c 18.2570(8)
_cell_measurement_reflns_used 9303
_cell_measurement_temperature 173(2)
_cell_measurement_theta_max 29.47
_cell_measurement_theta_min 2.19
_cell_volume 3462.9(3)
_computing_cell_refinement 'APEX2 Software Suite (Bruker, 2007)'
_computing_data_collection 'APEX2 Software Suite (Bruker, 2007)'
_computing_data_reduction 'APEX2 Software Suite (Bruker, 2007)'
_computing_molecular_graphics 'SHELXTL (Sheldrick, 2008)'
_computing_publication_material 'SHELXTL and publCIF (Westrip, 2010)'
_computing_structure_refinement 'SHELXL97 (Sheldrick, 2008)'
_computing_structure_solution 'SIR2002 (Burla et al., 2003)'
_diffrn_ambient_temperature 173(2)
_diffrn_detector_area_resol_mean 8.26
_diffrn_measured_fraction_theta_full 0.986
_diffrn_measured_fraction_theta_max 0.986
_diffrn_measurement_device_type
; 
 Bruker-Nonius X8kappa APEX II CCD area detector 
;
_diffrn_measurement_method 'phi and omega scans with narrow frames'
_diffrn_radiation_monochromator graphite
_diffrn_radiation_source 'fine-focus sealed tube'
_diffrn_radiation_type MoK\a
_diffrn_radiation_wavelength 0.71073
_diffrn_reflns_av_R_equivalents 0.0314
_diffrn_reflns_av_sigmaI/netI 0.0300
_diffrn_reflns_limit_h_max 10
_diffrn_reflns_limit_h_min -10
_diffrn_reflns_limit_k_max 26
_diffrn_reflns_limit_k_min -25
_diffrn_reflns_limit_l_max 21
_diffrn_reflns_limit_l_min -15
_diffrn_reflns_number 25711
_diffrn_reflns_theta_full 25.25
_diffrn_reflns_theta_max 25.25
_diffrn_reflns_theta_min 2.19
_diffrn_standards_decay_% 0
_exptl_absorpt_coefficient_mu 0.598
_exptl_absorpt_correction_T_max 0.9052
_exptl_absorpt_correction_T_min 0.8797
_exptl_absorpt_correction_type multi-scan
_exptl_absorpt_process_details
; 
program SADABS, Bruker (2001). 
;
_exptl_crystal_colour red
_exptl_crystal_density_diffrn 1.293
_exptl_crystal_density_method 'not measured'
_exptl_crystal_description block
_exptl_crystal_F_000 1420
_exptl_crystal_size_max 0.22
_exptl_crystal_size_mid 0.18
_exptl_crystal_size_min 0.17
_refine_diff_density_max 0.603
_refine_diff_density_min -0.457
_refine_diff_density_rms 0.064
_refine_ls_extinction_method none
_refine_ls_goodness_of_fit_ref 1.068
_refine_ls_hydrogen_treatment constr
_refine_ls_matrix_type fullcycle
_refine_ls_number_parameters 391
_refine_ls_number_reflns 6182
_refine_ls_number_restraints 2
_refine_ls_restrained_S_all 1.068
_refine_ls_R_factor_all 0.0389
_refine_ls_R_factor_gt 0.0303
_refine_ls_shift/su_max 0.003
_refine_ls_shift/su_mean 0.001
_refine_ls_structure_factor_coef Fsqd
_refine_ls_weighting_details 'calc w=1/[\s^2^(Fo^2^)+(0.0393P)^2^+2.1164P] where P=(Fo^2^+2Fc^2^)/3'
_refine_ls_weighting_scheme calc
_refine_ls_wR_factor_gt 0.0768
_refine_ls_wR_factor_ref 0.0803
_reflns_number_gt 5275
_reflns_number_total 6182
_reflns_threshold_expression >2sigma(I)
_cod_data_source_file ic5b00905_si_001.cif
_cod_data_source_block 1a.Cl
_cod_depositor_comments
;
The following automatic conversions were performed:

'_symmetry_cell_setting' value 'Monoclinic' changed to 'monoclinic'
according to
/usr/data/users/saulius/crontab/automatic-downloads/rss-feeds/ACS/lib/dictionaries/cif_core.dic
dictionary named 'cif_core.dic' version 2.4.2 from 2011-04-26.

Automatic conversion script
Id: cif_fix_values 3271 2015-04-21 07:52:19Z andrius 

 Adding full bibliography for 4343295--4343303.cif.
;
_cod_original_sg_symbol_H-M 'P 21/n'
_cod_database_code 4343295

loop_
_symmetry_equiv_pos_as_xyz
'x, y, z'
'-x+1/2, y+1/2, -z+1/2'
'-x, -y, -z'
'x-1/2, -y-1/2, z-1/2'

loop_
_atom_site_label
_atom_site_type_symbol
_atom_site_fract_x
_atom_site_fract_y
_atom_site_fract_z
_atom_site_U_iso_or_equiv
_atom_site_adp_type
_atom_site_occupancy
_atom_site_symmetry_multiplicity
_atom_site_calc_flag
_atom_site_refinement_flags
Rh1 Rh 0.40894(2) 0.292161(8) 0.179337(11) 0.01929(8) Uani 1 1 d .
Cl1 Cl 0.65289(7) 0.27691(3) 0.13266(4) 0.02896(15) Uani 1 1 d .
N1 N 0.5360(2) 0.35651(9) 0.25371(11) 0.0211(4) Uani 1 1 d .
N2 N 0.4989(2) 0.25990(9) 0.28462(11) 0.0226(5) Uani 1 1 d .
C1 C 0.5800(3) 0.31050(11) 0.30295(14) 0.0219(5) Uani 1 1 d .
C2 C 0.7008(3) 0.31946(12) 0.35950(15) 0.0307(6) Uani 1 1 d .
H2 H 0.7304 0.2878 0.3941 0.037 Uiso 1 1 calc R
C3 C 0.7737(4) 0.37495(13) 0.36308(17) 0.0415(7) Uani 1 1 d .
H3 H 0.8564 0.3821 0.4002 0.050 Uiso 1 1 calc R
C4 C 0.7276(3) 0.42168(12) 0.31230(17) 0.0389(7) Uani 1 1 d .
H4 H 0.7778 0.4605 0.3155 0.047 Uiso 1 1 calc R
C5 C 0.6097(3) 0.41120(11) 0.25804(15) 0.0261(6) Uani 1 1 d .
C6 C 0.4911(3) 0.20878(11) 0.33228(15) 0.0266(6) Uani 1 1 d .
C7 C 0.4179(3) 0.21499(12) 0.39702(16) 0.0319(6) Uani 1 1 d .
C8 C 0.4120(3) 0.16342(15) 0.44265(17) 0.0433(8) Uani 1 1 d .
H8 H 0.3668 0.1672 0.4873 0.052 Uiso 1 1 calc R
C9 C 0.4697(4) 0.10778(14) 0.42449(18) 0.0489(9) Uani 1 1 d .
H9 H 0.4639 0.0735 0.4564 0.059 Uiso 1 1 calc R
C10 C 0.5358(4) 0.10132(13) 0.36041(18) 0.0438(8) Uani 1 1 d .
H10 H 0.5734 0.0621 0.3478 0.053 Uiso 1 1 calc R
C11 C 0.5492(3) 0.15138(12) 0.31311(16) 0.0318(6) Uani 1 1 d .
C12 C 0.3413(3) 0.27404(15) 0.41718(17) 0.0393(7) Uani 1 1 d .
H12 H 0.3459 0.3040 0.3759 0.047 Uiso 1 1 calc R
C13 C 0.4229(4) 0.30287(18) 0.4877(2) 0.0600(10) Uani 1 1 d .
H13A H 0.4227 0.2736 0.5285 0.090 Uiso 1 1 calc R
H13B H 0.3694 0.3406 0.4995 0.090 Uiso 1 1 calc R
H13C H 0.5287 0.3128 0.4800 0.090 Uiso 1 1 calc R
C14 C 0.1727(4) 0.26324(19) 0.42744(19) 0.0574(10) Uani 1 1 d .
H14A H 0.1226 0.2410 0.3847 0.086 Uiso 1 1 calc R
H14B H 0.1218 0.3030 0.4321 0.086 Uiso 1 1 calc R
H14C H 0.1659 0.2389 0.4721 0.086 Uiso 1 1 calc R
C15 C 0.6292(4) 0.14567(13) 0.24481(18) 0.0409(7) Uani 1 1 d .
H15 H 0.5789 0.1752 0.2077 0.049 Uiso 1 1 calc R
C16 C 0.6166(6) 0.08120(15) 0.2099(2) 0.0827(15) Uani 1 1 d .
H16A H 0.6683 0.0512 0.2442 0.124 Uiso 1 1 calc R
H16B H 0.6650 0.0814 0.1640 0.124 Uiso 1 1 calc R
H16C H 0.5085 0.0700 0.1991 0.124 Uiso 1 1 calc R
C17 C 0.7965(4) 0.1654(2) 0.2612(2) 0.0672(11) Uani 1 1 d .
H17A H 0.8012 0.2078 0.2798 0.101 Uiso 1 1 calc R
H17B H 0.8466 0.1631 0.2159 0.101 Uiso 1 1 calc R
H17C H 0.8489 0.1379 0.2984 0.101 Uiso 1 1 calc R
C18 C 0.5516(3) 0.46083(11) 0.20515(15) 0.0259(6) Uani 1 1 d .
C19 C 0.6209(3) 0.47267(11) 0.14147(15) 0.0286(6) Uani 1 1 d .
C20 C 0.5635(3) 0.51979(12) 0.09471(16) 0.0348(7) Uani 1 1 d .
H20 H 0.6095 0.5278 0.0510 0.042 Uiso 1 1 calc R
C21 C 0.4412(3) 0.55496(12) 0.11063(17) 0.0398(7) Uani 1 1 d .
H21 H 0.4031 0.5868 0.0779 0.048 Uiso 1 1 calc R
C22 C 0.3742(3) 0.54397(12) 0.17385(17) 0.0374(7) Uani 1 1 d .
H22 H 0.2901 0.5685 0.1847 0.045 Uiso 1 1 calc R
C23 C 0.4285(3) 0.49697(12) 0.22258(16) 0.0323(6) Uani 1 1 d .
C24 C 0.7581(3) 0.43628(13) 0.12314(19) 0.0426(8) Uani 1 1 d .
H24A H 0.8438 0.4431 0.1614 0.064 Uiso 1 1 calc R
H24B H 0.7871 0.4498 0.0754 0.064 Uiso 1 1 calc R
H24C H 0.7324 0.3923 0.1207 0.064 Uiso 1 1 calc R
C25 C 0.3540(4) 0.48590(15) 0.29166(19) 0.0507(9) Uani 1 1 d .
H25A H 0.2670 0.5140 0.2929 0.076 Uiso 1 1 calc R
H25B H 0.4285 0.4933 0.3348 0.076 Uiso 1 1 calc R
H25C H 0.3179 0.4432 0.2923 0.076 Uiso 1 1 calc R
C26 C 0.2871(3) 0.23789(11) 0.09559(15) 0.0273(6) Uani 1 1 d .
C27 C 0.2890(3) 0.30105(11) 0.06947(15) 0.0252(6) Uani 1 1 d .
C28 C 0.2135(3) 0.33768(12) 0.11906(15) 0.0260(6) Uani 1 1 d .
C29 C 0.1637(3) 0.29858(12) 0.17528(15) 0.0279(6) Uani 1 1 d .
C30 C 0.2083(3) 0.23679(12) 0.15937(15) 0.0289(6) Uani 1 1 d .
C31 C 0.3537(3) 0.18329(13) 0.06016(17) 0.0369(7) Uani 1 1 d .
H31A H 0.3823 0.1518 0.0976 0.055 Uiso 1 1 calc R
H31B H 0.4446 0.1961 0.0375 0.055 Uiso 1 1 calc R
H31C H 0.2775 0.1663 0.0222 0.055 Uiso 1 1 calc R
C32 C 0.3517(3) 0.32360(14) 0.00176(15) 0.0348(7) Uani 1 1 d .
H32A H 0.2679 0.3289 -0.0378 0.052 Uiso 1 1 calc R
H32B H 0.4252 0.2935 -0.0135 0.052 Uiso 1 1 calc R
H32C H 0.4033 0.3632 0.0121 0.052 Uiso 1 1 calc R
C33 C 0.1869(3) 0.40572(12) 0.11174(17) 0.0364(7) Uani 1 1 d .
H33A H 0.2742 0.4250 0.0917 0.055 Uiso 1 1 calc R
H33B H 0.1755 0.4233 0.1603 0.055 Uiso 1 1 calc R
H33C H 0.0936 0.4133 0.0784 0.055 Uiso 1 1 calc R
C34 C 0.0668(3) 0.31795(15) 0.23368(17) 0.0399(7) Uani 1 1 d .
H34A H -0.0414 0.3166 0.2138 0.060 Uiso 1 1 calc R
H34B H 0.0941 0.3600 0.2496 0.060 Uiso 1 1 calc R
H34C H 0.0842 0.2899 0.2758 0.060 Uiso 1 1 calc R
C35 C 0.1801(3) 0.18001(14) 0.20258(18) 0.0429(8) Uani 1 1 d .
H35A H 0.0930 0.1574 0.1775 0.064 Uiso 1 1 calc R
H35B H 0.1576 0.1918 0.2521 0.064 Uiso 1 1 calc R
H35C H 0.2714 0.1538 0.2064 0.064 Uiso 1 1 calc R
C36 C 0.32999(5) 0.4929(3) 0.4952(5) 0.237 Uani 1 1 d D
H36A H 0.3342 0.5328 0.4703 0.356 Uiso 1 1 calc R
H36B H 0.4114 0.4662 0.4808 0.356 Uiso 1 1 calc R
H36C H 0.3440 0.4991 0.5487 0.356 Uiso 1 1 calc R
C37 C 0.17239(7) 0.4624(3) 0.4726(6) 0.222 Uani 1 1 d D
H37A H 0.1654 0.4207 0.4938 0.266 Uiso 1 1 calc R
H37B H 0.1468 0.4607 0.4184 0.266 Uiso 1 1 calc R
C38 C 0.0733(7) 0.5100(3) 0.5091(5) 0.178 Uani 1 1 d D
H38A H 0.0996 0.5106 0.5633 0.213 Uiso 1 1 calc R
H38B H 0.0875 0.5519 0.4896 0.213 Uiso 1 1 calc R

loop_
_atom_site_aniso_label
_atom_site_aniso_U_11
_atom_site_aniso_U_22
_atom_site_aniso_U_33
_atom_site_aniso_U_23
_atom_site_aniso_U_13
_atom_site_aniso_U_12
Rh1 0.01633(11) 0.02303(11) 0.01796(12) 0.00164(8) -0.00059(8) -0.00013(7)
Cl1 0.0222(3) 0.0377(3) 0.0277(4) -0.0021(3) 0.0059(3) 0.0003(3)
N1 0.0203(11) 0.0239(10) 0.0189(11) 0.0013(9) 0.0007(9) -0.0001(8)
N2 0.0213(11) 0.0255(10) 0.0198(12) 0.0029(9) -0.0026(9) -0.0024(9)
C1 0.0204(13) 0.0270(12) 0.0178(14) 0.0038(10) 0.0006(11) 0.0008(10)
C2 0.0316(15) 0.0331(14) 0.0255(15) 0.0097(12) -0.0058(12) -0.0039(12)
C3 0.0419(18) 0.0434(16) 0.0340(17) 0.0095(14) -0.0184(14) -0.0146(14)
C4 0.0447(18) 0.0316(14) 0.0360(18) 0.0073(13) -0.0146(14) -0.0144(13)
C5 0.0289(14) 0.0257(12) 0.0232(14) 0.0012(11) 0.0000(12) -0.0025(11)
C6 0.0206(13) 0.0290(13) 0.0280(15) 0.0086(11) -0.0075(11) -0.0063(10)
C7 0.0249(14) 0.0446(16) 0.0249(15) 0.0096(12) -0.0030(12) -0.0102(12)
C8 0.0392(18) 0.059(2) 0.0292(17) 0.0166(15) -0.0063(14) -0.0192(15)
C9 0.052(2) 0.0463(18) 0.043(2) 0.0259(16) -0.0150(17) -0.0231(16)
C10 0.0452(19) 0.0304(14) 0.050(2) 0.0099(14) -0.0204(16) -0.0073(13)
C11 0.0271(15) 0.0294(13) 0.0359(17) 0.0069(12) -0.0101(12) -0.0039(11)
C12 0.0322(16) 0.0573(18) 0.0292(17) 0.0063(14) 0.0067(13) -0.0003(14)
C13 0.049(2) 0.078(2) 0.053(2) -0.019(2) 0.0073(18) -0.0014(18)
C14 0.0352(19) 0.101(3) 0.037(2) 0.015(2) 0.0089(16) 0.0017(19)
C15 0.0474(19) 0.0322(14) 0.0424(19) 0.0034(13) 0.0015(15) 0.0119(13)
C16 0.144(4) 0.0373(18) 0.068(3) -0.0037(19) 0.017(3) 0.029(2)
C17 0.037(2) 0.096(3) 0.068(3) 0.017(2) 0.0076(19) 0.023(2)
C18 0.0283(14) 0.0209(11) 0.0265(15) 0.0005(11) -0.0062(12) -0.0041(10)
C19 0.0293(15) 0.0270(13) 0.0280(15) 0.0030(11) -0.0040(12) -0.0051(11)
C20 0.0412(17) 0.0314(14) 0.0308(17) 0.0077(12) -0.0011(13) -0.0049(12)
C21 0.0449(18) 0.0280(14) 0.0428(19) 0.0118(13) -0.0109(15) -0.0001(13)
C22 0.0378(17) 0.0277(13) 0.0444(19) -0.0051(13) -0.0060(14) 0.0054(12)
C23 0.0370(16) 0.0273(13) 0.0316(16) -0.0033(12) -0.0004(13) -0.0014(12)
C24 0.0415(18) 0.0405(16) 0.048(2) 0.0078(15) 0.0132(15) 0.0011(14)
C25 0.058(2) 0.0490(18) 0.047(2) -0.0035(16) 0.0145(17) 0.0081(16)
C26 0.0225(14) 0.0303(13) 0.0271(15) -0.0015(11) -0.0057(12) -0.0023(11)
C27 0.0190(13) 0.0318(13) 0.0229(14) -0.0002(11) -0.0058(11) 0.0003(10)
C28 0.0172(13) 0.0345(13) 0.0244(15) 0.0005(11) -0.0069(11) 0.0022(10)
C29 0.0159(13) 0.0422(15) 0.0244(15) 0.0016(12) -0.0030(11) -0.0013(11)
C30 0.0211(13) 0.0344(14) 0.0292(16) 0.0036(12) -0.0061(12) -0.0076(11)
C31 0.0396(17) 0.0330(14) 0.0361(18) -0.0064(13) -0.0042(14) 0.0006(13)
C32 0.0342(16) 0.0467(16) 0.0231(16) 0.0045(13) 0.0010(12) 0.0061(13)
C33 0.0352(16) 0.0352(14) 0.0368(18) -0.0005(13) -0.0048(14) 0.0101(12)
C34 0.0255(15) 0.0605(18) 0.0341(18) 0.0026(15) 0.0044(13) 0.0056(14)
C35 0.0335(17) 0.0449(16) 0.049(2) 0.0111(15) -0.0003(15) -0.0132(14)
C36 0.368 0.216 0.127 -0.002 0.028 -0.001
C37 0.222 0.222 0.222 0.000 0.025 0.001
C38 0.179 0.177 0.177 -0.001 0.019 0.000

loop_
_atom_type_symbol
_atom_type_description
_atom_type_scat_dispersion_real
_atom_type_scat_dispersion_imag
_atom_type_scat_source
C C 0.0033 0.0016 'International Tables Vol C Tables 4.2.6.8 and 6.1.1.4'
H H 0.0000 0.0000 'International Tables Vol C Tables 4.2.6.8 and 6.1.1.4'
N N 0.0061 0.0033 'International Tables Vol C Tables 4.2.6.8 and 6.1.1.4'
Cl Cl 0.1484 0.1585 'International Tables Vol C Tables 4.2.6.8 and 6.1.1.4'
Rh Rh -1.1178 0.9187 'International Tables Vol C Tables 4.2.6.8 and 6.1.1.4'

loop_
_geom_angle_atom_site_label_1
_geom_angle_atom_site_label_2
_geom_angle_atom_site_label_3
_geom_angle
_geom_angle_site_symmetry_1
N2 Rh1 C26 125.35(9) .
N2 Rh1 C30 100.81(9) .
C26 Rh1 C30 38.98(10) .
N2 Rh1 C29 108.94(9) .
C26 Rh1 C29 65.68(10) .
C30 Rh1 C29 39.15(10) .
N2 Rh1 C27 164.67(8) .
C26 Rh1 C27 39.53(9) .
C30 Rh1 C27 65.41(10) .
C29 Rh1 C27 65.18(10) .
N2 Rh1 N1 61.95(7) .
C26 Rh1 N1 172.49(9) .
C30 Rh1 N1 145.98(9) .
C29 Rh1 N1 115.09(9) .
C27 Rh1 N1 133.27(8) .
N2 Rh1 C28 143.69(9) .
C26 Rh1 C28 65.18(10) .
C30 Rh1 C28 64.98(10) .
C29 Rh1 C28 38.80(10) .
C27 Rh1 C28 38.28(10) .
N1 Rh1 C28 110.35(9) .
N2 Rh1 Cl1 91.04(6) .
C26 Rh1 Cl1 93.81(7) .
C30 Rh1 Cl1 127.74(8) .
C29 Rh1 Cl1 157.06(8) .
C27 Rh1 Cl1 92.61(7) .
N1 Rh1 Cl1 83.87(5) .
C28 Rh1 Cl1 124.51(7) .
N2 Rh1 C1 30.68(7) .
C26 Rh1 C1 155.08(9) .
C30 Rh1 C1 128.51(9) .
C29 Rh1 C1 120.03(9) .
C27 Rh1 C1 164.63(9) .
N1 Rh1 C1 31.79(7) .
C28 Rh1 C1 135.96(9) .
Cl1 Rh1 C1 82.91(5) .
C5 N1 C1 120.3(2) .
C5 N1 Rh1 144.39(18) .
C1 N1 Rh1 91.69(14) .
C1 N2 C6 123.5(2) .
C1 N2 Rh1 95.23(15) .
C6 N2 Rh1 141.18(17) .
N2 C1 N1 109.4(2) .
N2 C1 C2 129.5(2) .
N1 C1 C2 121.0(2) .
N2 C1 Rh1 54.10(13) .
N1 C1 Rh1 56.52(12) .
C2 C1 Rh1 166.61(19) .
C3 C2 C1 118.0(2) .
C3 C2 H2 121.0 .
C1 C2 H2 121.0 .
C2 C3 C4 120.5(3) .
C2 C3 H3 119.8 .
C4 C3 H3 119.8 .
C5 C4 C3 119.8(2) .
C5 C4 H4 120.1 .
C3 C4 H4 120.1 .
N1 C5 C4 120.5(2) .
N1 C5 C18 117.9(2) .
C4 C5 C18 121.5(2) .
C11 C6 C7 120.3(2) .
C11 C6 N2 119.9(2) .
C7 C6 N2 119.8(2) .
C8 C7 C6 118.1(3) .
C8 C7 C12 119.1(3) .
C6 C7 C12 122.7(2) .
C9 C8 C7 121.6(3) .
C9 C8 H8 119.2 .
C7 C8 H8 119.2 .
C8 C9 C10 120.2(3) .
C8 C9 H9 119.9 .
C10 C9 H9 119.9 .
C9 C10 C11 121.3(3) .
C9 C10 H10 119.4 .
C11 C10 H10 119.4 .
C10 C11 C6 118.5(3) .
C10 C11 C15 121.7(3) .
C6 C11 C15 119.7(2) .
C7 C12 C14 111.3(3) .
C7 C12 C13 111.7(3) .
C14 C12 C13 109.2(3) .
C7 C12 H12 108.2 .
C14 C12 H12 108.2 .
C13 C12 H12 108.2 .
C12 C13 H13A 109.5 .
C12 C13 H13B 109.5 .
H13A C13 H13B 109.5 .
C12 C13 H13C 109.5 .
H13A C13 H13C 109.5 .
H13B C13 H13C 109.5 .
C12 C14 H14A 109.5 .
C12 C14 H14B 109.5 .
H14A C14 H14B 109.5 .
C12 C14 H14C 109.5 .
H14A C14 H14C 109.5 .
H14B C14 H14C 109.5 .
C11 C15 C17 110.1(3) .
C11 C15 C16 113.6(3) .
C17 C15 C16 111.1(3) .
C11 C15 H15 107.3 .
C17 C15 H15 107.3 .
C16 C15 H15 107.3 .
C15 C16 H16A 109.5 .
C15 C16 H16B 109.5 .
H16A C16 H16B 109.5 .
C15 C16 H16C 109.5 .
H16A C16 H16C 109.5 .
H16B C16 H16C 109.5 .
C15 C17 H17A 109.5 .
C15 C17 H17B 109.5 .
H17A C17 H17B 109.5 .
C15 C17 H17C 109.5 .
H17A C17 H17C 109.5 .
H17B C17 H17C 109.5 .
C19 C18 C23 120.4(2) .
C19 C18 C5 121.3(2) .
C23 C18 C5 118.2(2) .
C20 C19 C18 119.0(3) .
C20 C19 C24 119.6(3) .
C18 C19 C24 121.5(2) .
C21 C20 C19 121.2(3) .
C21 C20 H20 119.4 .
C19 C20 H20 119.4 .
C22 C21 C20 119.9(3) .
C22 C21 H21 120.0 .
C20 C21 H21 120.0 .
C21 C22 C23 120.8(3) .
C21 C22 H22 119.6 .
C23 C22 H22 119.6 .
C18 C23 C22 118.7(3) .
C18 C23 C25 121.3(3) .
C22 C23 C25 119.9(3) .
C19 C24 H24A 109.5 .
C19 C24 H24B 109.5 .
H24A C24 H24B 109.5 .
C19 C24 H24C 109.5 .
H24A C24 H24C 109.5 .
H24B C24 H24C 109.5 .
C23 C25 H25A 109.5 .
C23 C25 H25B 109.5 .
H25A C25 H25B 109.5 .
C23 C25 H25C 109.5 .
H25A C25 H25C 109.5 .
H25B C25 H25C 109.5 .
C30 C26 C27 108.0(2) .
C30 C26 C31 126.1(2) .
C27 C26 C31 125.8(2) .
C30 C26 Rh1 70.84(15) .
C27 C26 Rh1 71.92(14) .
C31 C26 Rh1 124.02(19) .
C28 C27 C26 107.2(2) .
C28 C27 C32 125.8(2) .
C26 C27 C32 126.9(2) .
C28 C27 Rh1 71.01(15) .
C26 C27 Rh1 68.55(14) .
C32 C27 Rh1 127.55(19) .
C27 C28 C29 109.0(2) .
C27 C28 C33 124.9(2) .
C29 C28 C33 126.1(2) .
C27 C28 Rh1 70.72(14) .
C29 C28 Rh1 69.89(14) .
C33 C28 Rh1 126.87(19) .
C30 C29 C28 107.2(2) .
C30 C29 C34 126.6(2) .
C28 C29 C34 125.8(2) .
C30 C29 Rh1 69.61(14) .
C28 C29 Rh1 71.31(14) .
C34 C29 Rh1 129.8(2) .
C26 C30 C29 108.6(2) .
C26 C30 C35 124.7(3) .
C29 C30 C35 126.6(3) .
C26 C30 Rh1 70.18(14) .
C29 C30 Rh1 71.24(14) .
C35 C30 Rh1 123.8(2) .
C26 C31 H31A 109.5 .
C26 C31 H31B 109.5 .
H31A C31 H31B 109.5 .
C26 C31 H31C 109.5 .
H31A C31 H31C 109.5 .
H31B C31 H31C 109.5 .
C27 C32 H32A 109.5 .
C27 C32 H32B 109.5 .
H32A C32 H32B 109.5 .
C27 C32 H32C 109.5 .
H32A C32 H32C 109.5 .
H32B C32 H32C 109.5 .
C28 C33 H33A 109.5 .
C28 C33 H33B 109.5 .
H33A C33 H33B 109.5 .
C28 C33 H33C 109.5 .
H33A C33 H33C 109.5 .
H33B C33 H33C 109.5 .
C29 C34 H34A 109.5 .
C29 C34 H34B 109.5 .
H34A C34 H34B 109.5 .
C29 C34 H34C 109.5 .
H34A C34 H34C 109.5 .
H34B C34 H34C 109.5 .
C30 C35 H35A 109.5 .
C30 C35 H35B 109.5 .
H35A C35 H35B 109.5 .
C30 C35 H35C 109.5 .
H35A C35 H35C 109.5 .
H35B C35 H35C 109.5 .
C37 C36 H36A 109.5 .
C37 C36 H36B 109.5 .
H36A C36 H36B 109.5 .
C37 C36 H36C 109.5 .
H36A C36 H36C 109.5 .
H36B C36 H36C 109.5 .
C36 C37 C38 97.4(3) .
C36 C37 H37A 112.3 .
C38 C37 H37A 112.3 .
C36 C37 H37B 112.3 .
C38 C37 H37B 112.3 .
H37A C37 H37B 109.9 .
C38 C38 C37 104.0(5) 3_566
C38 C38 H38A 111.0 3_566
C37 C38 H38A 111.0 .
C38 C38 H38B 111.0 3_566
C37 C38 H38B 111.0 .
H38A C38 H38B 109.0 .

loop_
_geom_bond_atom_site_label_1
_geom_bond_atom_site_label_2
_geom_bond_distance
_geom_bond_site_symmetry_2
Rh1 N2 2.115(2) .
Rh1 C26 2.123(3) .
Rh1 C30 2.132(2) .
Rh1 C29 2.154(3) .
Rh1 C27 2.169(3) .
Rh1 N1 2.170(2) .
Rh1 C28 2.173(2) .
Rh1 Cl1 2.4168(6) .
Rh1 C1 2.600(3) .
N1 C5 1.350(3) .
N1 C1 1.370(3) .
N2 C1 1.332(3) .
N2 C6 1.417(3) .
C1 C2 1.410(4) .
C2 C3 1.363(4) .
C2 H2 0.9500 .
C3 C4 1.403(4) .
C3 H3 0.9500 .
C4 C5 1.371(4) .
C4 H4 0.9500 .
C5 C18 1.498(4) .
C6 C11 1.406(4) .
C6 C7 1.413(4) .
C7 C8 1.400(4) .
C7 C12 1.512(4) .
C8 C9 1.365(5) .
C8 H8 0.9500 .
C9 C10 1.370(5) .
C9 H9 0.9500 .
C10 C11 1.401(4) .
C10 H10 0.9500 .
C11 C15 1.503(4) .
C12 C14 1.532(4) .
C12 C13 1.535(5) .
C12 H12 1.0000 .
C13 H13A 0.9800 .
C13 H13B 0.9800 .
C13 H13C 0.9800 .
C14 H14A 0.9800 .
C14 H14B 0.9800 .
C14 H14C 0.9800 .
C15 C17 1.529(5) .
C15 C16 1.537(4) .
C15 H15 1.0000 .
C16 H16A 0.9800 .
C16 H16B 0.9800 .
C16 H16C 0.9800 .
C17 H17A 0.9800 .
C17 H17B 0.9800 .
C17 H17C 0.9800 .
C18 C19 1.395(4) .
C18 C23 1.402(4) .
C19 C20 1.391(4) .
C19 C24 1.510(4) .
C20 C21 1.376(4) .
C20 H20 0.9500 .
C21 C22 1.374(4) .
C21 H21 0.9500 .
C22 C23 1.402(4) .
C22 H22 0.9500 .
C23 C25 1.503(4) .
C24 H24A 0.9800 .
C24 H24B 0.9800 .
C24 H24C 0.9800 .
C25 H25A 0.9800 .
C25 H25B 0.9800 .
C25 H25C 0.9800 .
C26 C30 1.420(4) .
C26 C27 1.452(3) .
C26 C31 1.500(4) .
C27 C28 1.423(4) .
C27 C32 1.491(4) .
C28 C29 1.437(4) .
C28 C33 1.499(4) .
C29 C30 1.436(4) .
C29 C34 1.497(4) .
C30 C35 1.499(4) .
C31 H31A 0.9800 .
C31 H31B 0.9800 .
C31 H31C 0.9800 .
C32 H32A 0.9800 .
C32 H32B 0.9800 .
C32 H32C 0.9800 .
C33 H33A 0.9800 .
C33 H33B 0.9800 .
C33 H33C 0.9800 .
C34 H34A 0.9800 .
C34 H34B 0.9800 .
C34 H34C 0.9800 .
C35 H35A 0.9800 .
C35 H35B 0.9800 .
C35 H35C 0.9800 .
C36 C37 1.5500 .
C36 H36A 0.9800 .
C36 H36B 0.9800 .
C36 H36C 0.9800 .
C37 C38 1.5500 .
C37 H37A 0.9900 .
C37 H37B 0.9900 .
C38 C38 1.367(13) 3_566
C38 H38A 0.9900 .
C38 H38B 0.9900 .

loop_
_geom_torsion_atom_site_label_1
_geom_torsion_atom_site_label_2
_geom_torsion_atom_site_label_3
_geom_torsion_atom_site_label_4
_geom_torsion
_geom_torsion_site_symmetry_4
N2 Rh1 N1 C5 163.1(3) .
C30 Rh1 N1 C5 -131.1(3) .
C29 Rh1 N1 C5 -97.9(3) .
C27 Rh1 N1 C5 -19.2(3) .
C28 Rh1 N1 C5 -56.0(3) .
Cl1 Rh1 N1 C5 68.7(3) .
C1 Rh1 N1 C5 155.1(4) .
N2 Rh1 N1 C1 8.06(13) .
C30 Rh1 N1 C1 73.9(2) .
C29 Rh1 N1 C1 107.07(15) .
C27 Rh1 N1 C1 -174.22(14) .
C28 Rh1 N1 C1 148.98(14) .
Cl1 Rh1 N1 C1 -86.41(13) .
C26 Rh1 N2 C1 169.59(15) .
C30 Rh1 N2 C1 -157.02(15) .
C29 Rh1 N2 C1 -117.30(15) .
C27 Rh1 N2 C1 178.0(3) .
N1 Rh1 N2 C1 -8.32(13) .
C28 Rh1 N2 C1 -94.89(19) .
Cl1 Rh1 N2 C1 74.17(14) .
C26 Rh1 N2 C6 -13.2(3) .
C30 Rh1 N2 C6 20.2(3) .
C29 Rh1 N2 C6 59.9(3) .
C27 Rh1 N2 C6 -4.8(5) .
N1 Rh1 N2 C6 168.9(3) .
C28 Rh1 N2 C6 82.3(3) .
Cl1 Rh1 N2 C6 -108.6(3) .
C1 Rh1 N2 C6 177.2(4) .
C6 N2 C1 N1 -165.5(2) .
Rh1 N2 C1 N1 12.4(2) .
C6 N2 C1 C2 18.4(4) .
Rh1 N2 C1 C2 -163.7(3) .
C6 N2 C1 Rh1 -177.9(3) .
C5 N1 C1 N2 -175.5(2) .
Rh1 N1 C1 N2 -12.02(19) .
C5 N1 C1 C2 0.9(4) .
Rh1 N1 C1 C2 164.4(2) .
C5 N1 C1 Rh1 -163.5(2) .
C26 Rh1 C1 N2 -20.5(3) .
C30 Rh1 C1 N2 29.35(19) .
C29 Rh1 C1 N2 76.14(17) .
C27 Rh1 C1 N2 -178.0(3) .
N1 Rh1 C1 N2 166.0(2) .
C28 Rh1 C1 N2 121.94(17) .
Cl1 Rh1 C1 N2 -104.22(14) .
N2 Rh1 C1 N1 -166.0(2) .
C26 Rh1 C1 N1 173.55(19) .
C30 Rh1 C1 N1 -136.62(15) .
C29 Rh1 C1 N1 -89.83(15) .
C27 Rh1 C1 N1 16.1(4) .
C28 Rh1 C1 N1 -44.03(19) .
Cl1 Rh1 C1 N1 89.81(13) .
N2 Rh1 C1 C2 110.6(8) .
C26 Rh1 C1 C2 90.1(8) .
C30 Rh1 C1 C2 140.0(8) .
C29 Rh1 C1 C2 -173.3(8) .
C27 Rh1 C1 C2 -67.4(9) .
N1 Rh1 C1 C2 -83.4(8) .
C28 Rh1 C1 C2 -127.5(8) .
Cl1 Rh1 C1 C2 6.4(8) .
N2 C1 C2 C3 174.8(3) .
N1 C1 C2 C3 -0.9(4) .
Rh1 C1 C2 C3 74.2(9) .
C1 C2 C3 C4 0.9(5) .
C2 C3 C4 C5 -1.0(5) .
C1 N1 C5 C4 -1.0(4) .
Rh1 N1 C5 C4 -151.8(2) .
C1 N1 C5 C18 -177.0(2) .
Rh1 N1 C5 C18 32.2(4) .
C3 C4 C5 N1 1.0(5) .
C3 C4 C5 C18 176.8(3) .
C1 N2 C6 C11 -116.2(3) .
Rh1 N2 C6 C11 67.1(4) .
C1 N2 C6 C7 67.0(3) .
Rh1 N2 C6 C7 -109.6(3) .
C11 C6 C7 C8 3.1(4) .
N2 C6 C7 C8 179.8(2) .
C11 C6 C7 C12 -174.6(3) .
N2 C6 C7 C12 2.1(4) .
C6 C7 C8 C9 -2.4(4) .
C12 C7 C8 C9 175.3(3) .
C7 C8 C9 C10 0.2(5) .
C8 C9 C10 C11 1.5(5) .
C9 C10 C11 C6 -0.8(4) .
C9 C10 C11 C15 176.6(3) .
C7 C6 C11 C10 -1.5(4) .
N2 C6 C11 C10 -178.2(2) .
C7 C6 C11 C15 -178.9(3) .
N2 C6 C11 C15 4.3(4) .
C8 C7 C12 C14 -54.6(4) .
C6 C7 C12 C14 123.0(3) .
C8 C7 C12 C13 67.7(4) .
C6 C7 C12 C13 -114.6(3) .
C10 C11 C15 C17 -94.3(3) .
C6 C11 C15 C17 83.0(3) .
C10 C11 C15 C16 30.9(4) .
C6 C11 C15 C16 -151.7(3) .
N1 C5 C18 C19 -99.2(3) .
C4 C5 C18 C19 84.8(4) .
N1 C5 C18 C23 83.1(3) .
C4 C5 C18 C23 -92.8(3) .
C23 C18 C19 C20 -1.6(4) .
C5 C18 C19 C20 -179.2(2) .
C23 C18 C19 C24 177.3(3) .
C5 C18 C19 C24 -0.3(4) .
C18 C19 C20 C21 0.6(4) .
C24 C19 C20 C21 -178.3(3) .
C19 C20 C21 C22 0.3(4) .
C20 C21 C22 C23 -0.3(4) .
C19 C18 C23 C22 1.7(4) .
C5 C18 C23 C22 179.4(2) .
C19 C18 C23 C25 -178.8(3) .
C5 C18 C23 C25 -1.1(4) .
C21 C22 C23 C18 -0.7(4) .
C21 C22 C23 C25 179.7(3) .
N2 Rh1 C26 C30 59.26(18) .
C29 Rh1 C26 C30 -37.41(15) .
C27 Rh1 C26 C30 -117.3(2) .
C28 Rh1 C26 C30 -80.25(16) .
Cl1 Rh1 C26 C30 153.25(14) .
C1 Rh1 C26 C30 71.9(3) .
N2 Rh1 C26 C27 176.53(13) .
C30 Rh1 C26 C27 117.3(2) .
C29 Rh1 C26 C27 79.86(15) .
C28 Rh1 C26 C27 37.02(14) .
Cl1 Rh1 C26 C27 -89.48(14) .
C1 Rh1 C26 C27 -170.83(17) .
N2 Rh1 C26 C31 -62.0(3) .
C30 Rh1 C26 C31 -121.2(3) .
C29 Rh1 C26 C31 -158.6(3) .
C27 Rh1 C26 C31 121.5(3) .
C28 Rh1 C26 C31 158.5(3) .
Cl1 Rh1 C26 C31 32.0(2) .
C1 Rh1 C26 C31 -49.3(4) .
C30 C26 C27 C28 1.2(3) .
C31 C26 C27 C28 179.8(2) .
Rh1 C26 C27 C28 -60.82(18) .
C30 C26 C27 C32 -176.4(3) .
C31 C26 C27 C32 2.2(4) .
Rh1 C26 C27 C32 121.6(3) .
C30 C26 C27 Rh1 62.01(18) .
C31 C26 C27 Rh1 -119.4(3) .
N2 Rh1 C27 C28 107.3(3) .
C26 Rh1 C27 C28 118.1(2) .
C30 Rh1 C27 C28 80.16(16) .
C29 Rh1 C27 C28 36.87(15) .
N1 Rh1 C27 C28 -65.04(18) .
Cl1 Rh1 C27 C28 -149.07(14) .
C1 Rh1 C27 C28 -76.6(4) .
N2 Rh1 C27 C26 -10.8(4) .
C30 Rh1 C27 C26 -37.94(15) .
C29 Rh1 C27 C26 -81.23(16) .
N1 Rh1 C27 C26 176.87(13) .
C28 Rh1 C27 C26 -118.1(2) .
Cl1 Rh1 C27 C26 92.83(14) .
C1 Rh1 C27 C26 165.3(3) .
N2 Rh1 C27 C32 -131.6(3) .
C26 Rh1 C27 C32 -120.8(3) .
C30 Rh1 C27 C32 -158.8(3) .
C29 Rh1 C27 C32 157.9(3) .
N1 Rh1 C27 C32 56.0(3) .
C28 Rh1 C27 C32 121.1(3) .
Cl1 Rh1 C27 C32 -28.0(2) .
C1 Rh1 C27 C32 44.5(4) .
C26 C27 C28 C29 -0.4(3) .
C32 C27 C28 C29 177.2(2) .
Rh1 C27 C28 C29 -59.65(18) .
C26 C27 C28 C33 -178.7(2) .
C32 C27 C28 C33 -1.1(4) .
Rh1 C27 C28 C33 122.1(3) .
C26 C27 C28 Rh1 59.25(17) .
C32 C27 C28 Rh1 -123.1(3) .
N2 Rh1 C28 C27 -154.77(14) .
C26 Rh1 C28 C27 -38.22(14) .
C30 Rh1 C28 C27 -81.38(16) .
C29 Rh1 C28 C27 -119.6(2) .
N1 Rh1 C28 C27 135.25(14) .
Cl1 Rh1 C28 C27 38.54(17) .
C1 Rh1 C28 C27 158.24(13) .
N2 Rh1 C28 C29 -35.1(2) .
C26 Rh1 C28 C29 81.43(16) .
C30 Rh1 C28 C29 38.26(15) .
C27 Rh1 C28 C29 119.6(2) .
N1 Rh1 C28 C29 -105.11(15) .
Cl1 Rh1 C28 C29 158.19(13) .
C1 Rh1 C28 C29 -82.12(18) .
N2 Rh1 C28 C33 85.5(3) .
C26 Rh1 C28 C33 -158.0(3) .
C30 Rh1 C28 C33 158.9(3) .
C29 Rh1 C28 C33 120.6(3) .
C27 Rh1 C28 C33 -119.7(3) .
N1 Rh1 C28 C33 15.5(3) .
Cl1 Rh1 C28 C33 -81.2(2) .
C1 Rh1 C28 C33 38.5(3) .
C27 C28 C29 C30 -0.5(3) .
C33 C28 C29 C30 177.7(2) .
Rh1 C28 C29 C30 -60.68(18) .
C27 C28 C29 C34 -173.7(3) .
C33 C28 C29 C34 4.5(4) .
Rh1 C28 C29 C34 126.1(3) .
C27 C28 C29 Rh1 60.16(18) .
C33 C28 C29 Rh1 -121.6(3) .
N2 Rh1 C29 C30 -83.83(16) .
C26 Rh1 C29 C30 37.25(15) .
C27 Rh1 C29 C30 80.90(16) .
N1 Rh1 C29 C30 -150.98(14) .
C28 Rh1 C29 C30 117.3(2) .
Cl1 Rh1 C29 C30 65.5(2) .
C1 Rh1 C29 C30 -115.41(16) .
N2 Rh1 C29 C28 158.89(14) .
C26 Rh1 C29 C28 -80.04(16) .
C30 Rh1 C29 C28 -117.3(2) .
C27 Rh1 C29 C28 -36.38(15) .
N1 Rh1 C29 C28 91.74(16) .
Cl1 Rh1 C29 C28 -51.8(3) .
C1 Rh1 C29 C28 127.31(15) .
N2 Rh1 C29 C34 37.4(3) .
C26 Rh1 C29 C34 158.5(3) .
C30 Rh1 C29 C34 121.2(3) .
C27 Rh1 C29 C34 -157.9(3) .
N1 Rh1 C29 C34 -29.8(3) .
C28 Rh1 C29 C34 -121.5(3) .
Cl1 Rh1 C29 C34 -173.27(17) .
C1 Rh1 C29 C34 5.8(3) .
C27 C26 C30 C29 -1.5(3) .
C31 C26 C30 C29 179.8(3) .
Rh1 C26 C30 C29 61.17(18) .
C27 C26 C30 C35 179.3(2) .
C31 C26 C30 C35 0.7(4) .
Rh1 C26 C30 C35 -118.0(3) .
C27 C26 C30 Rh1 -62.70(18) .
C31 C26 C30 Rh1 118.7(3) .
C28 C29 C30 C26 1.3(3) .
C34 C29 C30 C26 174.4(3) .
Rh1 C29 C30 C26 -60.51(18) .
C28 C29 C30 C35 -179.6(3) .
C34 C29 C30 C35 -6.5(4) .
Rh1 C29 C30 C35 118.6(3) .
C28 C29 C30 Rh1 61.78(18) .
C34 C29 C30 Rh1 -125.1(3) .
N2 Rh1 C30 C26 -134.46(15) .
C29 Rh1 C30 C26 118.7(2) .
C27 Rh1 C30 C26 38.48(15) .
N1 Rh1 C30 C26 170.50(14) .
C28 Rh1 C30 C26 80.82(16) .
Cl1 Rh1 C30 C26 -34.61(18) .
C1 Rh1 C30 C26 -149.21(14) .
N2 Rh1 C30 C29 106.79(16) .
C26 Rh1 C30 C29 -118.7(2) .
C27 Rh1 C30 C29 -80.27(16) .
N1 Rh1 C30 C29 51.8(2) .
C28 Rh1 C30 C29 -37.92(15) .
Cl1 Rh1 C30 C29 -153.35(13) .
C1 Rh1 C30 C29 92.05(17) .
N2 Rh1 C30 C35 -15.3(3) .
C26 Rh1 C30 C35 119.2(3) .
C29 Rh1 C30 C35 -122.1(3) .
C27 Rh1 C30 C35 157.7(3) .
N1 Rh1 C30 C35 -70.3(3) .
C28 Rh1 C30 C35 -160.0(3) .
Cl1 Rh1 C30 C35 84.6(3) .
C1 Rh1 C30 C35 -30.0(3) .
C36 C37 C38 C38 177.6(10) 3_566
